data_4067110
loop_
_publ_author_name
'Yamaguchi, Takafumi'
'Koike, Takashi'
'Akita, Munetaka'

_publ_section_title
;
 Dirhodium Complexes Bridged by Bis(diphenylphosphino)phthalazine
 (PNNPPh): Central Ring Size and Charge Effects As Compared with the
 Pyrazolate Derivative (PNNPPy)
;
_journal_issue 23
_journal_name_full Organometallics
_journal_page_first 6493
_journal_paper_doi 10.1021/om100832z
_journal_volume 29
_journal_year 2010
_chemical_formula_moiety 'C80 H68 B2 F8 N4 O6 P4 Rh4 '
_chemical_formula_sum 'C80 H68 B2 F8 N4 O6 P4 Rh4'
_chemical_formula_weight 1890.56
_space_group_IT_number 15
_symmetry_cell_setting monoclinic
_symmetry_Int_Tables_number 15
_symmetry_space_group_name_Hall '-C 2yc'
_symmetry_space_group_name_H-M 'C 1 2/c 1'
_cell_angle_alpha 90
_cell_angle_beta 109.58(4)
_cell_angle_gamma 90
_cell_formula_units_Z 4
_cell_length_a 23.70(2)
_cell_length_b 17.83(2)
_cell_length_c 21.63(2)
_cell_measurement_reflns_used 11527
_cell_measurement_temperature 213.2
_cell_measurement_theta_max 27.4
_cell_measurement_theta_min 3.0
_cell_volume 8612(15)
_computing_cell_refinement PROCESS-AUTO
_computing_data_collection PROCESS-AUTO
_computing_data_reduction 'teXsan Ver. 1.11'
_computing_publication_material 'teXsan Ver. 1.11'
_computing_structure_refinement SHELXL97
_computing_structure_solution SHELXS86
_diffrn_ambient_temperature 213
_diffrn_detector_area_resol_mean 10.00
_diffrn_measurement_device_type 'Rigaku RAXIS-IV Imaging Plate'
_diffrn_measurement_method \w
_diffrn_radiation_type 'Mo K\a'
_diffrn_radiation_wavelength 0.7107
_diffrn_reflns_av_R_equivalents 0.072
_diffrn_reflns_limit_h_max 30
_diffrn_reflns_limit_h_min -30
_diffrn_reflns_limit_k_max 23
_diffrn_reflns_limit_k_min -23
_diffrn_reflns_limit_l_max 28
_diffrn_reflns_limit_l_min -28
_diffrn_reflns_number 34904
_diffrn_reflns_theta_max 27.49
_exptl_absorpt_coefficient_mu 0.893
_exptl_absorpt_correction_T_max 0.915
_exptl_absorpt_correction_T_min 0.659
_exptl_absorpt_correction_type multi-scan
_exptl_absorpt_process_details '(Higashi, 1995)'
_exptl_crystal_colour unknown
_exptl_crystal_density_diffrn 1.458
_exptl_crystal_density_method 'not measured'
_exptl_crystal_description unknown
_exptl_crystal_size_max 0.100
_exptl_crystal_size_mid 0.100
_exptl_crystal_size_min 0.100
_refine_diff_density_max 2.09
_refine_diff_density_min -1.39
_refine_ls_extinction_coef 0.0000
_refine_ls_extinction_expression Fc^*^=kFc[1+0.001xFc^2^\l^3^/sin(2\q)]^-1/4^
_refine_ls_extinction_method SHELXL
_refine_ls_goodness_of_fit_ref 1.348
_refine_ls_hydrogen_treatment noref
_refine_ls_number_parameters 459
_refine_ls_number_reflns 5984
_refine_ls_R_factor_gt 0.0752
_refine_ls_shift/su_max 0.0100
_refine_ls_structure_factor_coef Fsqd
_refine_ls_weighting_details 'w = 1/[\s^2^(Fo^2^) + (0.1000P)^2^+0.0000P] where P=(Fo^2^+2Fc^2^)/3'
_refine_ls_weighting_scheme calc
_refine_ls_wR_factor_ref 0.2349
_reflns_number_gt 5984
_reflns_number_total 9760
_reflns_threshold_expression >2.0sigma(I)
_cod_data_source_file om100832z_si_001.cif
_cod_data_source_block compound/12/1069_
_cod_original_cell_volume 8611(14)
_cod_original_formula_sum 'C80 H68 B2 F8 N4 O6 P4 Rh4 '
_cod_database_code 4067110

loop_
_symmetry_equiv_pos_as_xyz
x,y,z
-x,y,1/2-z
-x,-y,-z
x,-y,1/2+z
1/2+x,1/2+y,z
1/2-x,1/2+y,1/2-z
1/2-x,1/2-y,-z
1/2+x,1/2-y,1/2+z

loop_
_atom_site_label
_atom_site_type_symbol
_atom_site_fract_x
_atom_site_fract_y
_atom_site_fract_z
_atom_site_U_iso_or_equiv
_atom_site_adp_type
_atom_site_occupancy
_atom_site_calc_flag
_atom_site_refinement_flags
Rh(1) Rh 0.40047(2) 0.01275(3) 0.15907(3) 0.0499(2) Uani 1.00 d .
Rh(2) Rh 0.43794(3) -0.12930(4) 0.25430(3) 0.0539(2) Uani 1.00 d .
P(1) P 0.32427(8) 0.0448(1) 0.06806(9) 0.0471(4) Uani 1.00 d .
P(2) P 0.39907(9) -0.2423(1) 0.2594(1) 0.0528(5) Uani 1.00 d .
F(1) F 0.2201(10) 0.048(1) 0.3681(10) 0.15990(7) Uiso 0.55 d P
F(1A) F 0.243(1) 0.003(1) 0.342(1) 0.15990(7) Uiso 0.45 d P
F(2) F 0.1958(8) -0.0633(9) 0.3580(7) 0.11486(6) Uiso 0.55 d P
F(2A) F 0.1667(6) -0.0719(7) 0.3532(6) 0.07209(5) Uiso 0.45 d P
F(3) F 0.1706(7) 0.0056(7) 0.2707(7) 0.09452(5) Uiso 0.55 d P
F(3A) F 0.144(1) 0.007(1) 0.271(1) 0.11790(8) Uiso 0.45 d P
F(4) F 0.1286(7) 0.0363(8) 0.3484(7) 0.12077(7) Uiso 0.55 d P
F(4A) F 0.180(1) 0.064(1) 0.370(1) 0.1550(1) Uiso 0.45 d P
O(01) O 0.4237(3) 0.1624(4) 0.2218(4) 0.101(3) Uani 1.00 d .
O(02) O 0.4784(5) -0.1008(6) 0.3955(4) 0.139(4) Uani 1.00 d .
O(201) O 0.4990(7) -0.4027(10) 0.5756(9) 0.21919(8) Uiso 1.00 d .
N(1) N 0.3822(3) -0.0914(3) 0.1124(3) 0.046(1) Uani 1.00 d .
N(2) N 0.3983(3) -0.1528(3) 0.1533(3) 0.049(1) Uani 1.00 d .
C(01) C 0.4142(4) 0.1047(6) 0.1980(4) 0.069(2) Uani 1.00 d .
C(1) C 0.4742(3) -0.0242(4) 0.2303(4) 0.052(2) Uani 1.00 d .
C(02) C 0.4632(5) -0.1125(6) 0.3415(5) 0.083(3) Uani 1.00 d .
C(101) C 0.3514(3) -0.0999(4) 0.0502(3) 0.046(2) Uani 1.00 d .
C(102) C 0.3368(3) -0.1733(4) 0.0218(4) 0.049(2) Uani 1.00 d .
C(103) C 0.3542(3) -0.2361(4) 0.0627(4) 0.047(2) Uani 1.00 d .
C(104) C 0.3833(3) -0.2231(4) 0.1305(4) 0.050(2) Uani 1.00 d .
C(105) C 0.3078(4) -0.1849(5) -0.0463(4) 0.059(2) Uani 1.00 d .
C(106) C 0.2969(4) -0.2564(5) -0.0706(4) 0.069(2) Uani 1.00 d .
C(107) C 0.3136(4) -0.3181(5) -0.0287(4) 0.065(2) Uani 1.00 d .
C(108) C 0.3421(4) -0.3092(4) 0.0366(4) 0.056(2) Uani 1.00 d .
C(109) C 0.3335(4) -0.0284(4) 0.0132(3) 0.053(2) Uani 1.00 d .
C(110) C 0.3998(4) -0.2838(4) 0.1819(4) 0.056(2) Uani 1.00 d .
C(111) C 0.2487(3) 0.0305(4) 0.0692(4) 0.049(2) Uani 1.00 d .
C(112) C 0.1998(3) 0.0345(4) 0.0117(4) 0.054(2) Uani 1.00 d .
C(113) C 0.1423(4) 0.0250(5) 0.0134(5) 0.074(3) Uani 1.00 d .
C(114) C 0.1323(4) 0.0107(5) 0.0693(6) 0.077(3) Uani 1.00 d .
C(115) C 0.1818(6) 0.0064(6) 0.1279(6) 0.088(3) Uani 1.00 d .
C(116) C 0.2403(4) 0.0158(5) 0.1280(4) 0.061(2) Uani 1.00 d .
C(121) C 0.3234(3) 0.1333(4) 0.0250(4) 0.051(2) Uani 1.00 d .
C(122) C 0.3278(4) 0.1994(5) 0.0604(4) 0.067(2) Uani 1.00 d .
C(123) C 0.3301(5) 0.2677(5) 0.0316(5) 0.077(3) Uani 1.00 d .
C(124) C 0.3253(5) 0.2702(5) -0.0335(5) 0.074(3) Uani 1.00 d .
C(125) C 0.3201(5) 0.2062(5) -0.0672(5) 0.080(3) Uani 1.00 d .
C(126) C 0.3186(4) 0.1380(4) -0.0392(4) 0.063(2) Uani 1.00 d .
C(131) C 0.3215(4) -0.2444(4) 0.2572(4) 0.054(2) Uani 1.00 d .
C(132) C 0.2902(4) -0.1780(5) 0.2538(4) 0.063(2) Uani 1.00 d .
C(133) C 0.2318(4) -0.1769(6) 0.2538(5) 0.075(3) Uani 1.00 d .
C(134) C 0.2040(5) -0.2445(7) 0.2560(6) 0.091(3) Uani 1.00 d .
C(135) C 0.2351(4) -0.3117(6) 0.2591(6) 0.093(4) Uani 1.00 d .
C(136) C 0.2922(4) -0.3126(5) 0.2592(5) 0.074(3) Uani 1.00 d .
C(141) C 0.4387(3) -0.3087(5) 0.3202(4) 0.057(2) Uani 1.00 d .
C(142) C 0.4522(6) -0.2878(6) 0.3863(5) 0.106(4) Uani 1.00 d .
C(143) C 0.4829(7) -0.3348(8) 0.4367(6) 0.120(5) Uani 1.00 d .
C(144) C 0.5035(5) -0.4014(8) 0.4230(7) 0.101(4) Uani 1.00 d .
C(145) C 0.4898(6) -0.4248(7) 0.3577(7) 0.107(4) Uani 1.00 d .
C(146) C 0.4575(5) -0.3781(5) 0.3064(5) 0.084(3) Uani 1.00 d .
C(201) C 0.570(2) -0.348(2) 0.655(2) 0.3608(3) Uiso 1.00 d .
C(202) C 0.508(2) -0.363(2) 0.626(2) 0.2333(1) Uiso 1.00 d .
C(203) C 0.463(2) -0.349(2) 0.659(2) 0.3341(2) Uiso 1.00 d .
B(1) B 0.1767(7) 0.0016(9) 0.3319(8) 0.09974(5) Uiso 1.00 d .
H(1) H 0.2973 -0.1414 -0.0757 0.0707 Uiso 1.00 calc .
H(2) H 0.2753 -0.2623 -0.1176 0.0813 Uiso 1.00 calc .
H(3) H 0.3065 -0.3683 -0.0473 0.0795 Uiso 1.00 calc .
H(4) H 0.3545 -0.3523 0.0647 0.0702 Uiso 1.00 calc .
H(5) H 0.2973 -0.0350 -0.0233 0.0644 Uiso 1.00 calc .
H(6) H 0.3643 -0.0132 -0.0053 0.0644 Uiso 1.00 calc .
H(7) H 0.4382 -0.3033 0.1865 0.0681 Uiso 1.00 calc .
H(8) H 0.3710 -0.3236 0.1687 0.0681 Uiso 1.00 calc .
H(9) H 0.2059 0.0436 -0.0303 0.0692 Uiso 1.00 calc .
H(10) H 0.1082 0.0282 -0.0265 0.0878 Uiso 1.00 calc .
H(11) H 0.0934 0.0018 0.0712 0.0914 Uiso 1.00 calc .
H(12) H 0.1737 -0.0054 0.1687 0.0950 Uiso 1.00 calc .
H(13) H 0.2737 0.0132 0.1684 0.0763 Uiso 1.00 calc .
H(14) H 0.3295 0.1986 0.1063 0.0814 Uiso 1.00 calc .
H(15) H 0.3352 0.3141 0.0571 0.0868 Uiso 1.00 calc .
H(16) H 0.3264 0.3185 -0.0532 0.0871 Uiso 1.00 calc .
H(17) H 0.3160 0.2108 -0.1135 0.0937 Uiso 1.00 calc .
H(18) H 0.3135 0.0916 -0.0652 0.0752 Uiso 1.00 calc .
H(19) H 0.3106 -0.1306 0.2505 0.0743 Uiso 1.00 calc .
H(20) H 0.2110 -0.1320 0.2533 0.0948 Uiso 1.00 calc .
H(21) H 0.1614 -0.2467 0.2535 0.1024 Uiso 1.00 calc .
H(22) H 0.2161 -0.3593 0.2624 0.1017 Uiso 1.00 calc .
H(23) H 0.3135 -0.3595 0.2612 0.0856 Uiso 1.00 calc .
H(24) H 0.4407 -0.2377 0.3964 0.1214 Uiso 1.00 calc .
H(25) H 0.4905 -0.3240 0.4817 0.1454 Uiso 1.00 calc .
H(26) H 0.5308 -0.4345 0.4556 0.1118 Uiso 1.00 calc .
H(27) H 0.5032 -0.4729 0.3474 0.1215 Uiso 1.00 calc .
H(28) H 0.4461 -0.3959 0.2627 0.0993 Uiso 1.00 calc .
H(29) H 0.5901 -0.3934 0.6688 0.4388 Uiso 1.00 calc .
H(30) H 0.5829 -0.3216 0.6263 0.4388 Uiso 1.00 calc .
H(31) H 0.5739 -0.3177 0.6941 0.4388 Uiso 1.00 calc .
H(32) H 0.4795 -0.3152 0.6929 0.3763 Uiso 1.00 calc .
H(33) H 0.4306 -0.3196 0.6241 0.3763 Uiso 1.00 calc .
H(34) H 0.4478 -0.3908 0.6676 0.3763 Uiso 1.00 calc .

loop_
_atom_site_aniso_label
_atom_site_aniso_U_11
_atom_site_aniso_U_22
_atom_site_aniso_U_33
_atom_site_aniso_U_12
_atom_site_aniso_U_13
_atom_site_aniso_U_23
Rh(1) 0.0433(3) 0.0516(3) 0.0460(3) 0.0013(3) 0.0032(2) -0.0034(3)
Rh(2) 0.0584(4) 0.0532(4) 0.0476(3) 0.0005(3) 0.0144(3) 0.0007(3)
P(1) 0.0457(10) 0.0457(10) 0.0425(9) 0.0001(8) 0.0049(8) -0.0019(8)
P(2) 0.056(1) 0.051(1) 0.049(1) 0.0052(9) 0.0149(9) 0.0053(9)
O(01) 0.094(5) 0.077(5) 0.102(5) 0.009(4) -0.004(4) -0.041(4)
O(02) 0.20(1) 0.170(9) 0.053(4) -0.074(8) 0.047(5) -0.026(5)
N(1) 0.042(3) 0.044(3) 0.044(3) 0.008(3) 0.004(2) 0.005(3)
N(2) 0.046(3) 0.050(3) 0.043(3) 0.008(3) 0.006(3) 0.000(3)
C(01) 0.064(5) 0.071(6) 0.062(5) 0.004(5) 0.007(4) -0.011(5)
C(1) 0.049(4) 0.043(4) 0.056(4) -0.008(3) 0.008(3) -0.012(3)
C(02) 0.099(7) 0.079(7) 0.074(6) -0.032(6) 0.034(6) -0.009(5)
C(101) 0.049(4) 0.042(3) 0.041(3) 0.004(3) 0.009(3) -0.001(3)
C(102) 0.045(4) 0.057(4) 0.046(4) 0.003(3) 0.015(3) -0.002(3)
C(103) 0.045(4) 0.049(4) 0.047(4) 0.001(3) 0.013(3) 0.000(3)
C(104) 0.049(4) 0.047(4) 0.057(4) 0.004(3) 0.022(3) 0.000(3)
C(105) 0.059(5) 0.063(5) 0.050(4) 0.004(4) 0.012(4) -0.007(4)
C(106) 0.074(6) 0.065(5) 0.064(5) -0.001(4) 0.015(4) -0.021(4)
C(107) 0.083(6) 0.049(4) 0.065(5) 0.002(4) 0.027(5) -0.011(4)
C(108) 0.067(5) 0.047(4) 0.059(5) 0.007(4) 0.025(4) -0.001(4)
C(109) 0.059(4) 0.054(4) 0.038(4) 0.007(4) 0.005(3) -0.001(3)
C(110) 0.074(5) 0.047(4) 0.051(4) 0.005(4) 0.025(4) 0.007(3)
C(111) 0.056(4) 0.035(3) 0.051(4) -0.001(3) 0.011(3) -0.008(3)
C(112) 0.046(4) 0.049(4) 0.058(4) -0.005(3) 0.004(3) 0.003(4)
C(113) 0.060(5) 0.057(5) 0.092(7) -0.007(4) 0.006(5) 0.006(5)
C(114) 0.059(5) 0.070(6) 0.106(8) -0.010(5) 0.031(6) -0.013(6)
C(115) 0.123(9) 0.077(7) 0.086(7) -0.021(6) 0.060(7) -0.020(5)
C(116) 0.066(5) 0.069(5) 0.053(4) -0.007(4) 0.025(4) -0.009(4)
C(121) 0.047(4) 0.047(4) 0.056(4) -0.001(3) 0.014(3) -0.001(3)
C(122) 0.077(6) 0.053(5) 0.065(5) 0.003(4) 0.015(5) 0.001(4)
C(123) 0.099(7) 0.046(5) 0.083(7) -0.006(5) 0.025(6) -0.001(4)
C(124) 0.095(7) 0.056(5) 0.073(6) -0.008(5) 0.032(5) 0.011(4)
C(125) 0.113(8) 0.062(6) 0.072(6) -0.005(5) 0.039(6) 0.008(5)
C(126) 0.090(6) 0.048(4) 0.052(4) -0.001(4) 0.026(4) 0.000(4)
C(131) 0.059(4) 0.050(4) 0.044(4) 0.003(4) 0.009(3) 0.006(3)
C(132) 0.070(5) 0.054(5) 0.061(5) 0.001(4) 0.015(4) 0.001(4)
C(133) 0.062(5) 0.083(7) 0.079(6) 0.012(5) 0.023(5) 0.007(5)
C(134) 0.072(6) 0.102(8) 0.094(8) 0.003(6) 0.023(6) 0.017(7)
C(135) 0.062(6) 0.076(7) 0.135(10) 0.001(5) 0.024(6) 0.032(7)
C(136) 0.064(5) 0.059(5) 0.092(7) 0.005(4) 0.015(5) 0.022(5)
C(141) 0.048(4) 0.058(5) 0.063(5) 0.010(4) 0.015(4) 0.009(4)
C(142) 0.16(1) 0.079(7) 0.057(6) 0.038(7) 0.003(6) 0.017(5)
C(143) 0.15(1) 0.106(9) 0.070(7) 0.035(9) -0.014(7) 0.018(7)
C(144) 0.062(6) 0.111(9) 0.114(10) 0.012(6) 0.009(6) 0.054(8)
C(145) 0.117(9) 0.086(8) 0.14(1) 0.050(7) 0.069(9) 0.050(8)
C(146) 0.108(8) 0.063(6) 0.083(7) 0.012(5) 0.036(6) 0.025(5)

loop_
_atom_type_symbol
_atom_type_description
_atom_type_scat_dispersion_real
_atom_type_scat_dispersion_imag
_atom_type_scat_source
C C 0.003 0.002
;International Tables for Crystallography
(1992, Vol. C, Tables 4.2.6.8 and 6.1.1.4)
;
H H 0.000 0.000
;International Tables for Crystallography
(1992, Vol. C, Table 6.1.1.4)
;
O O 0.011 0.006
;International Tables for Crystallography
(1992, Vol. C, Tables 4.2.6.8 and 6.1.1.4)
;
N N 0.006 0.003
;International Tables for Crystallography
(1992, Vol. C, Tables 4.2.6.8 and 6.1.1.4)
;
B B 0.001 0.001
;International Tables for Crystallography
(1992, Vol. C, Tables 4.2.6.8 and 6.1.1.4)
;
F F 0.017 0.010
;International Tables for Crystallography
(1992, Vol. C, Tables 4.2.6.8 and 6.1.1.4)
;
P P 0.102 0.094
;International Tables for Crystallography
(1992, Vol. C, Tables 4.2.6.8 and 6.1.1.4)
;
Rh Rh -1.118 0.919
;International Tables for Crystallography
(1992, Vol. C, Tables 4.2.6.8 and 6.1.1.4)
;

loop_
_geom_angle_atom_site_label_1
_geom_angle_atom_site_label_2
_geom_angle_atom_site_label_3
_geom_angle
_geom_angle_site_symmetry_3
_geom_angle_publ_flag
P(1) Rh(1) N(1) 80.1(1) . yes
P(1) Rh(1) C(01) 98.2(3) . yes
P(1) Rh(1) C(1) 170.7(3) . yes
N(1) Rh(1) C(01) 178.2(3) . yes
N(1) Rh(1) C(1) 93.7(2) . yes
C(01) Rh(1) C(1) 88.0(3) . yes
P(2) Rh(2) N(2) 79.9(2) . yes
P(2) Rh(2) C(1) 169.2(2) . yes
P(2) Rh(2) C(02) 95.5(4) . yes
N(2) Rh(2) C(1) 89.9(3) . yes
N(2) Rh(2) C(02) 173.0(4) . yes
C(1) Rh(2) C(02) 95.0(4) . yes
Rh(1) P(1) C(109) 98.7(2) . yes
Rh(1) P(1) C(111) 117.2(2) . yes
Rh(1) P(1) C(121) 122.2(2) . yes
C(109) P(1) C(111) 104.0(4) . yes
C(109) P(1) C(121) 105.7(4) . yes
C(111) P(1) C(121) 106.5(3) . yes
Rh(2) P(2) C(110) 100.8(3) . yes
Rh(2) P(2) C(131) 116.5(3) . yes
Rh(2) P(2) C(141) 120.7(3) . yes
C(110) P(2) C(131) 106.6(4) . yes
C(110) P(2) C(141) 104.0(4) . yes
C(131) P(2) C(141) 106.5(4) . yes
F(1A) F(1) F(4A) 141(2) . yes
F(1A) F(1) B(1) 72(1) . yes
F(4A) F(1) B(1) 69(1) . yes
F(1) F(1A) B(1) 58(1) . yes
F(2A) F(2) B(1) 86(1) . yes
F(2) F(2A) B(1) 64(1) . yes
F(3A) F(3) B(1) 76(2) . yes
F(3) F(3A) B(1) 74(2) . yes
F(4A) F(4) B(1) 60(1) . yes
F(1) F(4A) F(4) 134(2) . yes
F(1) F(4A) B(1) 67(2) . yes
F(4) F(4A) B(1) 66(1) . yes
Rh(1) N(1) N(2) 115.3(4) . yes
Rh(1) N(1) C(101) 123.7(5) . yes
N(2) N(1) C(101) 120.5(6) . yes
Rh(2) N(2) N(1) 116.0(4) . yes
Rh(2) N(2) C(104) 122.2(5) . yes
N(1) N(2) C(104) 121.3(5) . yes
Rh(1) C(01) O(01) 178.6(10) . yes
Rh(1) C(1) Rh(2) 98.7(3) . yes
Rh(1) C(1) C(1) 159.0(5) 2_655 yes
Rh(2) C(1) C(1) 102.2(4) 2_655 yes
Rh(2) C(02) O(02) 178(1) . yes
N(1) C(101) C(102) 121.2(6) . yes
N(1) C(101) C(109) 114.4(6) . yes
C(102) C(101) C(109) 124.4(6) . yes
C(101) C(102) C(103) 118.7(6) . yes
C(101) C(102) C(105) 122.8(7) . yes
C(103) C(102) C(105) 118.5(7) . yes
C(102) C(103) C(104) 117.5(6) . yes
C(102) C(103) C(108) 120.6(6) . yes
C(104) C(103) C(108) 121.9(7) . yes
N(2) C(104) C(103) 120.5(7) . yes
N(2) C(104) C(110) 115.2(6) . yes
C(103) C(104) C(110) 124.3(6) . yes
C(102) C(105) C(106) 119.9(7) . yes
C(105) C(106) C(107) 120.5(8) . yes
C(106) C(107) C(108) 121.3(8) . yes
C(103) C(108) C(107) 119.2(7) . yes
P(1) C(109) C(101) 109.7(5) . yes
P(2) C(110) C(104) 107.7(5) . yes
P(1) C(111) C(112) 120.7(7) . yes
P(1) C(111) C(116) 119.2(5) . yes
C(112) C(111) C(116) 120.1(8) . yes
C(111) C(112) C(113) 120.2(9) . yes
C(112) C(113) C(114) 121.6(8) . yes
C(113) C(114) C(115) 118(1) . yes
C(114) C(115) C(116) 121(1) . yes
C(111) C(116) C(115) 118.2(8) . yes
P(1) C(121) C(122) 117.8(6) . yes
P(1) C(121) C(126) 123.8(6) . yes
C(122) C(121) C(126) 118.4(7) . yes
C(121) C(122) C(123) 120.6(9) . yes
C(122) C(123) C(124) 119.3(9) . yes
C(123) C(124) C(125) 119.4(9) . yes
C(124) C(125) C(126) 121(1) . yes
C(121) C(126) C(125) 120.2(8) . yes
P(2) C(131) C(132) 120.1(6) . yes
P(2) C(131) C(136) 121.2(6) . yes
C(132) C(131) C(136) 118.6(8) . yes
C(131) C(132) C(133) 122.1(8) . yes
C(132) C(133) C(134) 118.3(10) . yes
C(133) C(134) C(135) 119(1) . yes
C(134) C(135) C(136) 121(1) . yes
C(131) C(136) C(135) 119.5(9) . yes
P(2) C(141) C(142) 117.2(7) . yes
P(2) C(141) C(146) 124.3(7) . yes
C(142) C(141) C(146) 118.5(8) . yes
C(141) C(142) C(143) 121(1) . yes
C(142) C(143) C(144) 119(1) . yes
C(143) C(144) C(145) 120(1) . yes
C(144) C(145) C(146) 120(1) . yes
C(141) C(146) C(145) 119(1) . yes
O(201) C(202) C(201) 108(3) . yes
O(201) C(202) C(203) 125(2) . yes
C(201) C(202) C(203) 124(3) . yes
F(1) B(1) F(1A) 49(1) . yes
F(1) B(1) F(2) 102(1) . yes
F(1) B(1) F(2A) 123(1) . yes
F(1) B(1) F(3) 111(1) . yes
F(1) B(1) F(3A) 128(1) . yes
F(1) B(1) F(4) 95(1) . yes
F(1) B(1) F(4A) 43(1) . yes
F(1A) B(1) F(2) 76(1) . yes
F(1A) B(1) F(2A) 104(1) . yes
F(1A) B(1) F(3) 84(1) . yes
F(1A) B(1) F(3A) 112(2) . yes
F(1A) B(1) F(4) 145(1) . yes
F(1A) B(1) F(4A) 93(1) . yes
F(2) B(1) F(2A) 28(1) . yes
F(2) B(1) F(3) 113(1) . yes
F(2) B(1) F(3A) 121(1) . yes
F(2) B(1) F(4) 117(1) . yes
F(2) B(1) F(4A) 121(1) . yes
F(2A) B(1) F(3) 114(1) . yes
F(2A) B(1) F(3A) 106(1) . yes
F(2A) B(1) F(4) 94(1) . yes
F(2A) B(1) F(4A) 122(1) . yes
F(3) B(1) F(3A) 28(1) . yes
F(3) B(1) F(4) 113(1) . yes
F(3) B(1) F(4A) 122(1) . yes
F(3A) B(1) F(4) 87(1) . yes
F(3A) B(1) F(4A) 116(1) . yes
F(4) B(1) F(4A) 52(1) . yes

loop_
_geom_bond_atom_site_label_1
_geom_bond_atom_site_label_2
_geom_bond_distance
_geom_bond_site_symmetry_2
_geom_bond_publ_flag
Rh(1) P(1) 2.254(2) . yes
Rh(1) N(1) 2.088(6) . yes
Rh(1) C(01) 1.821(10) . yes
Rh(1) C(1) 2.014(6) . yes
Rh(2) P(2) 2.234(2) . yes
Rh(2) N(2) 2.110(6) . yes
Rh(2) C(1) 2.195(8) . yes
Rh(2) C(02) 1.80(1) . yes
P(1) C(109) 1.825(8) . yes
P(1) C(111) 1.818(9) . yes
P(1) C(121) 1.829(8) . yes
P(2) C(110) 1.837(9) . yes
P(2) C(131) 1.824(9) . yes
P(2) C(141) 1.784(8) . yes
F(1) F(1A) 1.21(4) . yes
F(1) F(4A) 1.00(4) . yes
F(1) B(1) 1.35(3) . yes
F(1A) B(1) 1.51(3) . yes
F(2) F(2A) 0.68(2) . yes
F(2) B(1) 1.30(2) . yes
F(2A) B(1) 1.43(2) . yes
F(3) F(3A) 0.63(3) . yes
F(3) B(1) 1.28(2) . yes
F(3A) B(1) 1.29(2) . yes
F(4) F(4A) 1.25(3) . yes
F(4) B(1) 1.44(3) . yes
F(4A) B(1) 1.36(3) . yes
O(01) C(01) 1.14(1) . yes
O(02) C(02) 1.12(1) . yes
O(201) C(202) 1.27(4) . yes
N(1) N(2) 1.379(8) . yes
N(1) C(101) 1.305(8) . yes
N(2) C(104) 1.350(9) . yes
C(1) C(1) 1.23(1) 2_655 yes
C(101) C(102) 1.44(1) . yes
C(101) C(109) 1.49(1) . yes
C(102) C(103) 1.40(1) . yes
C(102) C(105) 1.42(1) . yes
C(103) C(104) 1.42(1) . yes
C(103) C(108) 1.41(1) . yes
C(104) C(110) 1.51(1) . yes
C(105) C(106) 1.37(1) . yes
C(106) C(107) 1.40(1) . yes
C(107) C(108) 1.35(1) . yes
C(111) C(112) 1.389(9) . yes
C(111) C(116) 1.38(1) . yes
C(112) C(113) 1.39(1) . yes
C(113) C(114) 1.33(2) . yes
C(114) C(115) 1.41(1) . yes
C(115) C(116) 1.40(2) . yes
C(121) C(122) 1.39(1) . yes
C(121) C(126) 1.36(1) . yes
C(122) C(123) 1.38(1) . yes
C(123) C(124) 1.38(2) . yes
C(124) C(125) 1.34(1) . yes
C(125) C(126) 1.36(1) . yes
C(131) C(132) 1.38(1) . yes
C(131) C(136) 1.41(1) . yes
C(132) C(133) 1.38(1) . yes
C(133) C(134) 1.38(2) . yes
C(134) C(135) 1.40(2) . yes
C(135) C(136) 1.35(2) . yes
C(141) C(142) 1.41(1) . yes
C(141) C(146) 1.38(1) . yes
C(142) C(143) 1.37(2) . yes
C(143) C(144) 1.35(2) . yes
C(144) C(145) 1.40(2) . yes
C(145) C(146) 1.39(2) . yes
C(201) C(202) 1.42(6) . yes
C(202) C(203) 1.49(6) . yes

loop_
_geom_contact_atom_site_label_1
_geom_contact_atom_site_label_2
_geom_contact_distance
_geom_contact_site_symmetry_2
F(1) C(105) 3.33(2) 4_555
F(1) C(109) 3.40(2) 4_555
F(2) C(126) 3.29(2) 4_555
F(2) C(112) 3.33(2) 4_555
F(2A) C(203) 3.31(4) 7_546
F(2A) C(112) 3.32(2) 4_555
F(3) C(136) 3.48(2) 6_555
F(3) C(146) 3.59(2) 6_555
F(3A) C(146) 3.17(2) 6_555
F(4) C(110) 3.30(2) 6_555
F(4) C(145) 3.43(2) 5_455
F(4) C(112) 3.60(2) 4_555
F(4A) C(108) 3.20(3) 6_555
F(4A) C(110) 3.29(3) 6_555
F(4A) C(112) 3.43(3) 4_555
O(201) C(145) 3.37(2) 3_646
O(201) C(144) 3.49(2) 3_646
O(201) C(113) 3.50(2) 6_545
C(112) C(124) 3.59(1) 7_555
C(122) C(124) 3.52(1) 7_555
C(134) C(201) 3.59(4) 8_444
Rh(1) Rh(2) 3.1967(9) .
Rh(2) Rh(2) 3.009(3) 2_655
